data_1509191
loop_
_publ_author_name
'Noel, H.'
'Bodak, O.I.'
'Rogl, P.'
'Sologub, O.L.'
'Leithe-Jasper, A.'

_publ_section_title
;
 Ternary compounds RE Ag Sb2, RE=Y, La, Ce, Pr, Nd, Sm, Gd, Tb, Dy, Ho,
 Er, Tm: magnetism and crystal structure
;
_journal_name_full 'Journal of Solid State Chemistry'
_journal_page_first 441
_journal_page_last 446
_journal_paper_doi 10.1006/jssc.1995.1157
_journal_volume 115
_journal_year 1995
_chemical_formula_sum 'Ag Ce Sb2'
_chemical_name_systematic 'Ce Ag Sb2'
_space_group_IT_number 129
_symmetry_space_group_name_Hall '-P 4a 2a'
_symmetry_space_group_name_H-M 'P 4/n m m :2'
_cell_angle_alpha 90
_cell_angle_beta 90
_cell_angle_gamma 90
_cell_formula_units_Z 2
_cell_length_a 4.3641
_cell_length_b 4.3641
_cell_length_c 10.722
_cell_volume 204.204
_citation_journal_id_ASTM JSSCBI
_cod_data_source_file silver1-2_154.cif
_cod_data_source_block Ag1Ce1Sb2
_cod_original_cell_volume 204.2044
_cod_original_formula_sum 'Ag1 Ce1 Sb2'
_cod_database_code 1509191

loop_
_symmetry_equiv_pos_as_xyz
x,y,z
-y+1/2,x,z
-x+1/2,-y+1/2,z
y,-x+1/2,z
x+1/2,-y,-z
y+1/2,x+1/2,-z
-x,y+1/2,-z
-y,-x,-z
-x,-y,-z
y-1/2,-x,-z
x-1/2,y-1/2,-z
-y,x-1/2,-z
-x-1/2,y,z
-y-1/2,-x-1/2,z
x,-y-1/2,z
y,x,z

loop_
_atom_site_label
_atom_site_type_symbol
_atom_site_fract_x
_atom_site_fract_y
_atom_site_fract_z
_atom_site_occupancy
_atom_site_U_iso_or_equiv
Sb1 Sb-2 0.75 0.25 0 1 0.0
Ag1 Ag+1 0.75 0.25 0.5 1 0.0
Sb2 Sb-2 0.25 0.25 0.67363 1 0.0
Ce1 Ce+3 0.25 0.25 0.23788 1 0.0
